data_4128197
loop_
_publ_author_name
'Sugahara, Tomohiro'
'Guo, Jing-Dong'
'Hashizume, Daisuke'
'Sasamori, Takahiro'
'Tokitoh, Norihiro'

_publ_section_title
;
 Reversible Isomerizations between 1,4-Digermabenzenes and
 1,4-Digerma-Dewar-benzenes: Air-Stable Activators for Small Molecules.
;
_journal_issue 6
_journal_name_full 'Journal of the American Chemical Society'
_journal_page_first 2263
_journal_page_last 2267
_journal_paper_doi 10.1021/jacs.9b00129
_journal_volume 141
_journal_year 2019
_chemical_formula_moiety C76H118Ge2Si8
_chemical_formula_sum 'C76 H118 Ge2 Si8'
_chemical_formula_weight 1401.72
_space_group_crystal_system triclinic
_space_group_IT_number 2
_space_group_name_Hall '-P 1'
_space_group_name_H-M_alt 'P -1'
_symmetry_space_group_name_Hall '-P 1'
_symmetry_space_group_name_H-M 'P -1'
_atom_sites_solution_hydrogens geom
_atom_sites_solution_primary direct
_atom_sites_solution_secondary difmap
_audit_creation_method SHELXL-2014/7
_cell_angle_alpha 95.899(4)
_cell_angle_beta 105.824(4)
_cell_angle_gamma 106.200(3)
_cell_formula_units_Z 1
_cell_length_a 11.4109(9)
_cell_length_b 11.6276(10)
_cell_length_c 16.4067(13)
_cell_measurement_reflns_used 34015
_cell_measurement_temperature 103(2)
_cell_measurement_theta_max 26.499
_cell_measurement_theta_min 1.315
_cell_volume 1973.2(3)
_computing_cell_refinement HKL2000
_computing_data_collection CrystalClear
_computing_data_reduction HKL2000
_computing_molecular_graphics '-Yadokari-XG 2011 (Wakita Nemoto et al., 2011)'
_computing_publication_material ' Yadokari-XG 2011 (Wakita Nemoto et al., 2011)'
_computing_structure_refinement 'SHELXL-2014/7 (Sheldrick, 2014)'
_computing_structure_solution SIR2004
_diffrn_ambient_temperature 103(2)
_diffrn_detector_area_resol_mean 28.5714
_diffrn_measured_fraction_theta_full 0.989
_diffrn_measured_fraction_theta_max 0.967
_diffrn_measurement_device_type 'Rigaku Saturn'
_diffrn_measurement_method \w
_diffrn_radiation_type MoK\a
_diffrn_radiation_wavelength 0.71075
_diffrn_reflns_av_R_equivalents 0.0642
_diffrn_reflns_av_unetI/netI 0.0504
_diffrn_reflns_Laue_measured_fraction_full 0.989
_diffrn_reflns_Laue_measured_fraction_max 0.967
_diffrn_reflns_limit_h_max 14
_diffrn_reflns_limit_h_min -14
_diffrn_reflns_limit_k_max 14
_diffrn_reflns_limit_k_min -14
_diffrn_reflns_limit_l_max 20
_diffrn_reflns_limit_l_min -20
_diffrn_reflns_number 34015
_diffrn_reflns_point_group_measured_fraction_full 0.989
_diffrn_reflns_point_group_measured_fraction_max 0.967
_diffrn_reflns_theta_full 25.242
_diffrn_reflns_theta_max 26.499
_diffrn_reflns_theta_min 1.315
_diffrn_source 'fine-focus sealed tube'
_exptl_absorpt_coefficient_mu 0.922
_exptl_absorpt_correction_T_max 0.973
_exptl_absorpt_correction_T_min 0.947
_exptl_absorpt_correction_type multi-scan
_exptl_absorpt_process_details
;
 MULABS - Empirical Correction for Absorption Anisotropy
 Blessing, R. H., Acta Cryst., A51, 33-38 (1995).
;
_exptl_crystal_colour orange
_exptl_crystal_density_diffrn 1.180
_exptl_crystal_description plate
_exptl_crystal_F_000 750
_exptl_crystal_size_max 0.060
_exptl_crystal_size_mid 0.050
_exptl_crystal_size_min 0.030
_refine_diff_density_max 0.430
_refine_diff_density_min -0.485
_refine_diff_density_rms 0.075
_refine_ls_extinction_method none
_refine_ls_goodness_of_fit_ref 1.126
_refine_ls_hydrogen_treatment constr
_refine_ls_matrix_type full
_refine_ls_number_parameters 403
_refine_ls_number_reflns 7914
_refine_ls_number_restraints 0
_refine_ls_restrained_S_all 1.126
_refine_ls_R_factor_all 0.0696
_refine_ls_R_factor_gt 0.0465
_refine_ls_shift/su_max 0.001
_refine_ls_shift/su_mean 0.000
_refine_ls_structure_factor_coef Fsqd
_refine_ls_weighting_details 'w=1/[?^2^(Fo^2^)+(0.0188P)^2^+3.0131P] where P=(Fo^2^+2Fc^2^)/3'
_refine_ls_weighting_scheme calc
_refine_ls_wR_factor_gt 0.0832
_refine_ls_wR_factor_ref 0.0935
_reflns_Friedel_coverage 0.000
_reflns_number_gt 6328
_reflns_number_total 7914
_reflns_threshold_expression 'I > 2?(I)'
_cod_data_source_file ja9b00129_si_003.cif
_cod_data_source_block compound07
_cod_database_code 4128197
_shelx_shelxl_version_number 2014/7
_shelx_space_group_comment
;
The symmetry employed for this shelxl refinement is uniquely defined
by the following loop, which should always be used as a source of
symmetry information in preference to the above space-group names.
They are only intended as comments.
;
_shelx_estimated_absorpt_t_min 0.947
_shelx_estimated_absorpt_t_max 0.973

loop_
_space_group_symop_operation_xyz
'x, y, z'
'-x, -y, -z'

loop_
_atom_site_label
_atom_site_type_symbol
_atom_site_fract_x
_atom_site_fract_y
_atom_site_fract_z
_atom_site_U_iso_or_equiv
_atom_site_adp_type
_atom_site_occupancy
_atom_site_site_symmetry_order
_atom_site_calc_flag
_atom_site_refinement_flags_posn
_atom_site_refinement_flags_adp
Ge01 Ge 0.53452(3) 0.53941(3) 0.60863(2) 0.01682(8) Uani 1 1 d . .
Si02 Si 0.27248(8) 0.71715(8) 0.71775(5) 0.02195(19) Uani 1 1 d . .
Si03 Si 0.84405(8) 0.46920(8) 0.79734(5) 0.0237(2) Uani 1 1 d . .
Si04 Si 0.45664(8) 0.87774(8) 0.62239(6) 0.02358(19) Uani 1 1 d . .
Si05 Si 0.61469(8) 0.38597(8) 0.87746(5) 0.02288(19) Uani 1 1 d . .
C006 C 0.5242(3) 0.7189(3) 0.74029(18) 0.0181(6) Uani 1 1 d . .
C007 C 0.3592(3) 0.3749(3) 0.45057(18) 0.0172(6) Uani 1 1 d . .
C008 C 0.3845(3) 0.4180(3) 0.53894(18) 0.0182(6) Uani 1 1 d . .
C009 C 0.2499(3) 0.2626(3) 0.40279(18) 0.0182(6) Uani 1 1 d . .
C00A C 0.6478(3) 0.5879(3) 0.79685(18) 0.0185(6) Uani 1 1 d . .
C00B C 0.5641(3) 0.6161(3) 0.72671(18) 0.0171(6) Uani 1 1 d . .
C00C C 0.7014(3) 0.6719(3) 0.87508(18) 0.0198(6) Uani 1 1 d . .
H1 H 0.7590 0.6539 0.9221 0.024 Uiso 1 1 calc R U
C00D C 0.2876(3) 0.3665(3) 0.58244(18) 0.0190(6) Uani 1 1 d . .
C00E C 0.5823(3) 0.7990(3) 0.81951(18) 0.0187(6) Uani 1 1 d . .
H2 H 0.5580 0.8701 0.8278 0.022 Uiso 1 1 calc R U
C00F C 0.6742(3) 0.7798(3) 0.88696(18) 0.0199(6) Uani 1 1 d . .
C00G C 0.1756(3) 0.2509(3) 0.31738(19) 0.0207(6) Uani 1 1 d . .
H3 H 0.1948 0.3168 0.2882 0.025 Uiso 1 1 calc R U
C00H C 0.3141(3) 0.3059(3) 0.65069(19) 0.0216(6) Uani 1 1 d . .
H4 H 0.3977 0.2997 0.6729 0.026 Uiso 1 1 calc R U
C00I C 0.2197(3) 0.2544(3) 0.6867(2) 0.0256(7) Uani 1 1 d . .
H5 H 0.2387 0.2120 0.7325 0.031 Uiso 1 1 calc R U
C00J C 0.6747(3) 0.4664(3) 0.79417(19) 0.0199(6) Uani 1 1 d . .
H58 H 0.6170 0.4153 0.7369 0.024 Uiso 1 1 calc R U
C00K C 0.4142(3) 0.7398(3) 0.67434(18) 0.0188(6) Uani 1 1 d . .
H59 H 0.3852 0.6685 0.6257 0.023 Uiso 1 1 calc R U
C00L C 0.6249(3) 0.9772(3) 0.6798(2) 0.0267(7) Uani 1 1 d . .
H13 H 0.6825 0.9276 0.6856 0.040 Uiso 1 1 calc R U
H14 H 0.6307 1.0161 0.7373 0.040 Uiso 1 1 calc R U
H15 H 0.6503 1.0401 0.6469 0.040 Uiso 1 1 calc R U
C00M C 0.2201(3) 0.1614(3) 0.44168(19) 0.0223(7) Uani 1 1 d . .
H6 H 0.2712 0.1644 0.4988 0.027 Uiso 1 1 calc R U
C00N C 0.9663(3) 0.6121(3) 0.8683(2) 0.0304(8) Uani 1 1 d . .
H16 H 1.0516 0.6157 0.8648 0.046 Uiso 1 1 calc R U
H17 H 0.9665 0.6126 0.9281 0.046 Uiso 1 1 calc R U
H18 H 0.9450 0.6831 0.8493 0.046 Uiso 1 1 calc R U
C00O C 0.0713(3) 0.3255(3) 0.58937(19) 0.0245(7) Uani 1 1 d . .
H7 H -0.0119 0.3332 0.5686 0.029 Uiso 1 1 calc R U
C00P C 0.8546(3) 0.4517(3) 0.6853(2) 0.0284(7) Uani 1 1 d . .
H19 H 0.9435 0.4605 0.6877 0.043 Uiso 1 1 calc R U
H20 H 0.8277 0.5146 0.6572 0.043 Uiso 1 1 calc R U
H21 H 0.7982 0.3708 0.6523 0.043 Uiso 1 1 calc R U
C00Q C 0.1644(3) 0.3758(3) 0.55233(18) 0.0211(6) Uani 1 1 d . .
H8 H 0.1442 0.4170 0.5059 0.025 Uiso 1 1 calc R U
C00R C 0.1183(3) 0.0572(3) 0.3989(2) 0.0265(7) Uani 1 1 d . .
H9 H 0.0990 -0.0094 0.4275 0.032 Uiso 1 1 calc R U
C00S C 0.0987(3) 0.2643(3) 0.6563(2) 0.0271(7) Uani 1 1 d . .
H10 H 0.0344 0.2294 0.6813 0.033 Uiso 1 1 calc R U
C00T C 0.4688(3) 0.4206(3) 0.8871(2) 0.0269(7) Uani 1 1 d . .
H22 H 0.4321 0.3702 0.9240 0.040 Uiso 1 1 calc R U
H23 H 0.4052 0.4029 0.8297 0.040 Uiso 1 1 calc R U
H24 H 0.4923 0.5071 0.9128 0.040 Uiso 1 1 calc R U
C00U C 0.2616(3) 0.5835(3) 0.7716(2) 0.0261(7) Uani 1 1 d . .
H25 H 0.1817 0.5619 0.7865 0.039 Uiso 1 1 calc R U
H26 H 0.3353 0.6039 0.8242 0.039 Uiso 1 1 calc R U
H27 H 0.2619 0.5142 0.7324 0.039 Uiso 1 1 calc R U
C00V C 0.1233(3) 0.6862(3) 0.6255(2) 0.0300(8) Uani 1 1 d . .
H28 H 0.1118 0.6134 0.5845 0.045 Uiso 1 1 calc R U
H29 H 0.1301 0.7563 0.5966 0.045 Uiso 1 1 calc R U
H30 H 0.0492 0.6725 0.6469 0.045 Uiso 1 1 calc R U
C00W C 0.0440(3) 0.0486(3) 0.3150(2) 0.0279(7) Uani 1 1 d . .
H11 H -0.0267 -0.0228 0.2860 0.034 Uiso 1 1 calc R U
C00X C 0.8282(3) 0.8341(3) 1.0407(2) 0.0318(8) Uani 1 1 d . .
H31 H 0.8963 0.8194 1.0196 0.048 Uiso 1 1 calc R U
H32 H 0.7794 0.7587 1.0540 0.048 Uiso 1 1 calc R U
H33 H 0.8667 0.8979 1.0930 0.048 Uiso 1 1 calc R U
C00Y C 0.0744(3) 0.1454(3) 0.2741(2) 0.0270(7) Uani 1 1 d . .
H12 H 0.0257 0.1398 0.2159 0.032 Uiso 1 1 calc R U
C00Z C 0.7380(3) 0.8753(3) 0.97120(19) 0.0260(7) Uani 1 1 d . .
C010 C 0.5716(4) 0.2178(3) 0.8405(2) 0.0345(8) Uani 1 1 d . .
H34 H 0.5276 0.1744 0.8774 0.052 Uiso 1 1 calc R U
H35 H 0.6500 0.1967 0.8441 0.052 Uiso 1 1 calc R U
H36 H 0.5146 0.1940 0.7806 0.052 Uiso 1 1 calc R U
C011 C 0.7348(3) 0.4329(3) 0.9885(2) 0.0319(8) Uani 1 1 d . .
H37 H 0.7326 0.5102 1.0170 0.048 Uiso 1 1 calc R U
H38 H 0.8210 0.4432 0.9843 0.048 Uiso 1 1 calc R U
H39 H 0.7135 0.3698 1.0222 0.048 Uiso 1 1 calc R U
C012 C 0.4320(3) 0.8172(3) 0.5073(2) 0.0317(8) Uani 1 1 d . .
H40 H 0.4574 0.8853 0.4784 0.048 Uiso 1 1 calc R U
H41 H 0.3411 0.7703 0.4786 0.048 Uiso 1 1 calc R U
H42 H 0.4846 0.7641 0.5044 0.048 Uiso 1 1 calc R U
C013 C 0.2862(3) 0.8490(3) 0.7996(2) 0.0347(8) Uani 1 1 d . .
H43 H 0.2091 0.8304 0.8179 0.052 Uiso 1 1 calc R U
H44 H 0.2943 0.9222 0.7740 0.052 Uiso 1 1 calc R U
H45 H 0.3623 0.8633 0.8498 0.052 Uiso 1 1 calc R U
C014 C 0.8883(3) 0.3371(3) 0.8376(2) 0.0363(9) Uani 1 1 d . .
H46 H 0.8311 0.2609 0.7980 0.054 Uiso 1 1 calc R U
H47 H 0.8793 0.3349 0.8952 0.054 Uiso 1 1 calc R U
H48 H 0.9775 0.3465 0.8407 0.054 Uiso 1 1 calc R U
C015 C 0.3506(3) 0.9755(3) 0.6205(2) 0.0359(8) Uani 1 1 d . .
H49 H 0.3789 1.0445 0.5931 0.054 Uiso 1 1 calc R U
H50 H 0.3559 1.0061 0.6798 0.054 Uiso 1 1 calc R U
H51 H 0.2615 0.9269 0.5877 0.054 Uiso 1 1 calc R U
C016 C 0.8156(3) 0.9935(3) 0.9520(2) 0.0376(9) Uani 1 1 d . .
H52 H 0.8820 0.9783 0.9293 0.056 Uiso 1 1 calc R U
H53 H 0.8563 1.0555 1.0052 0.056 Uiso 1 1 calc R U
H54 H 0.7582 1.0227 0.9091 0.056 Uiso 1 1 calc R U
C017 C 0.6340(3) 0.8986(4) 1.0065(2) 0.0377(9) Uani 1 1 d . .
H55 H 0.6747 0.9542 1.0627 0.057 Uiso 1 1 calc R U
H56 H 0.5790 0.8211 1.0133 0.057 Uiso 1 1 calc R U
H57 H 0.5818 0.9353 0.9663 0.057 Uiso 1 1 calc R U

loop_
_atom_site_aniso_label
_atom_site_aniso_U_11
_atom_site_aniso_U_22
_atom_site_aniso_U_33
_atom_site_aniso_U_23
_atom_site_aniso_U_13
_atom_site_aniso_U_12
Ge01 0.01582(15) 0.02046(18) 0.01453(15) 0.00296(12) 0.00647(12) 0.00489(13)
Si02 0.0191(4) 0.0260(5) 0.0222(4) 0.0027(4) 0.0074(3) 0.0092(4)
Si03 0.0223(4) 0.0307(5) 0.0230(4) 0.0057(4) 0.0086(4) 0.0142(4)
Si04 0.0252(5) 0.0250(5) 0.0241(4) 0.0078(4) 0.0087(4) 0.0115(4)
Si05 0.0259(5) 0.0273(5) 0.0204(4) 0.0079(4) 0.0101(4) 0.0123(4)
C006 0.0172(14) 0.0197(16) 0.0198(14) 0.0060(12) 0.0094(12) 0.0057(12)
C007 0.0162(14) 0.0178(16) 0.0196(15) 0.0042(12) 0.0061(12) 0.0076(12)
C008 0.0184(14) 0.0206(16) 0.0191(14) 0.0051(12) 0.0067(12) 0.0103(13)
C009 0.0171(14) 0.0206(16) 0.0191(14) 0.0017(12) 0.0094(12) 0.0066(12)
C00A 0.0141(14) 0.0255(17) 0.0176(14) 0.0051(12) 0.0077(11) 0.0061(12)
C00B 0.0147(14) 0.0203(16) 0.0176(14) 0.0039(12) 0.0081(11) 0.0043(12)
C00C 0.0148(14) 0.0290(18) 0.0172(14) 0.0065(13) 0.0059(12) 0.0081(13)
C00D 0.0198(15) 0.0205(16) 0.0160(14) -0.0007(12) 0.0075(12) 0.0049(13)
C00E 0.0181(14) 0.0198(16) 0.0210(15) 0.0038(12) 0.0086(12) 0.0080(13)
C00F 0.0154(14) 0.0243(17) 0.0192(15) 0.0031(13) 0.0072(12) 0.0038(13)
C00G 0.0191(15) 0.0215(16) 0.0228(15) 0.0037(13) 0.0094(12) 0.0057(13)
C00H 0.0220(15) 0.0215(17) 0.0203(15) 0.0037(13) 0.0087(12) 0.0036(13)
C00I 0.0297(17) 0.0222(17) 0.0237(16) 0.0029(13) 0.0121(14) 0.0033(14)
C00J 0.0191(15) 0.0247(17) 0.0184(14) 0.0046(12) 0.0067(12) 0.0098(13)
C00K 0.0186(14) 0.0187(16) 0.0174(14) 0.0003(12) 0.0045(12) 0.0056(12)
C00L 0.0310(18) 0.0245(18) 0.0286(17) 0.0100(14) 0.0134(14) 0.0096(15)
C00M 0.0246(16) 0.0228(17) 0.0198(15) 0.0020(13) 0.0080(13) 0.0081(14)
C00N 0.0172(15) 0.046(2) 0.0277(17) 0.0054(16) 0.0055(13) 0.0124(16)
C00O 0.0196(15) 0.0289(19) 0.0241(16) 0.0015(14) 0.0104(13) 0.0043(14)
C00P 0.0263(17) 0.035(2) 0.0274(17) 0.0019(15) 0.0114(14) 0.0138(15)
C00Q 0.0208(15) 0.0230(17) 0.0178(14) 0.0008(13) 0.0061(12) 0.0056(13)
C00R 0.0265(17) 0.0227(18) 0.0297(17) 0.0034(14) 0.0128(14) 0.0040(14)
C00S 0.0253(17) 0.0264(18) 0.0269(17) -0.0014(14) 0.0147(14) 0.0003(14)
C00T 0.0266(17) 0.0312(19) 0.0246(16) 0.0053(14) 0.0109(14) 0.0091(15)
C00U 0.0205(16) 0.035(2) 0.0250(16) 0.0054(14) 0.0101(13) 0.0093(14)
C00V 0.0220(16) 0.034(2) 0.0336(18) 0.0059(15) 0.0068(14) 0.0111(15)
C00W 0.0217(16) 0.0232(18) 0.0296(17) -0.0030(14) 0.0065(14) -0.0026(14)
C00X 0.0283(18) 0.038(2) 0.0204(16) -0.0020(15) 0.0020(14) 0.0051(16)
C00Y 0.0216(16) 0.0313(19) 0.0229(16) 0.0016(14) 0.0040(13) 0.0049(14)
C00Z 0.0265(17) 0.0275(18) 0.0201(15) 0.0010(13) 0.0051(13) 0.0062(14)
C010 0.045(2) 0.032(2) 0.037(2) 0.0140(16) 0.0223(17) 0.0168(17)
C011 0.0317(18) 0.048(2) 0.0235(17) 0.0142(16) 0.0105(14) 0.0204(17)
C012 0.0367(19) 0.034(2) 0.0271(17) 0.0118(15) 0.0109(15) 0.0123(16)
C013 0.0309(19) 0.038(2) 0.038(2) 0.0005(16) 0.0156(16) 0.0140(17)
C014 0.037(2) 0.046(2) 0.038(2) 0.0131(17) 0.0159(17) 0.0270(18)
C015 0.036(2) 0.035(2) 0.046(2) 0.0164(17) 0.0154(17) 0.0199(17)
C016 0.036(2) 0.030(2) 0.035(2) 0.0027(16) 0.0031(16) 0.0025(16)
C017 0.040(2) 0.045(2) 0.0262(18) -0.0071(16) 0.0112(16) 0.0159(18)

loop_
_atom_type_symbol
_atom_type_description
_atom_type_scat_dispersion_real
_atom_type_scat_dispersion_imag
_atom_type_scat_source
Ge Ge 0.1547 1.8001 'International Tables Vol C Tables 4.2.6.8 and 6.1.1.4'
Si Si 0.0817 0.0704 'International Tables Vol C Tables 4.2.6.8 and 6.1.1.4'
C C 0.0033 0.0016 'International Tables Vol C Tables 4.2.6.8 and 6.1.1.4'
H H 0.0000 0.0000 'International Tables Vol C Tables 4.2.6.8 and 6.1.1.4'

loop_
_geom_angle_atom_site_label_1
_geom_angle_atom_site_label_2
_geom_angle_atom_site_label_3
_geom_angle
_geom_angle_site_symmetry_1
_geom_angle_site_symmetry_3
C008 Ge01 C007 115.47(12) . 2_666
C008 Ge01 C00B 125.31(12) . .
C007 Ge01 C00B 116.49(12) 2_666 .
C00U Si02 C00V 109.73(15) . .
C00U Si02 C013 106.91(16) . .
C00V Si02 C013 108.95(16) . .
C00U Si02 C00K 107.80(13) . .
C00V Si02 C00K 108.65(14) . .
C013 Si02 C00K 114.72(15) . .
C00N Si03 C00P 111.66(15) . .
C00N Si03 C014 107.55(16) . .
C00P Si03 C014 103.33(16) . .
C00N Si03 C00J 110.63(14) . .
C00P Si03 C00J 109.88(14) . .
C014 Si03 C00J 113.60(15) . .
C00L Si04 C012 112.25(15) . .
C00L Si04 C015 107.31(16) . .
C012 Si04 C015 105.93(16) . .
C00L Si04 C00K 110.42(14) . .
C012 Si04 C00K 106.40(15) . .
C015 Si04 C00K 114.55(15) . .
C00T Si05 C010 108.72(16) . .
C00T Si05 C011 106.48(15) . .
C010 Si05 C011 109.22(16) . .
C00T Si05 C00J 110.34(14) . .
C010 Si05 C00J 108.34(14) . .
C011 Si05 C00J 113.63(15) . .
C00E C006 C00B 118.6(3) . .
C00E C006 C00K 119.0(3) . .
C00B C006 C00K 122.3(3) . .
C008 C007 C009 121.1(3) . .
C008 C007 Ge01 119.5(2) . 2_666
C009 C007 Ge01 119.4(2) . 2_666
C007 C008 C00D 119.9(3) . .
C007 C008 Ge01 124.1(2) . .
C00D C008 Ge01 116.0(2) . .
C00G C009 C00M 116.8(3) . .
C00G C009 C007 122.5(3) . .
C00M C009 C007 120.6(3) . .
C00C C00A C00B 118.4(3) . .
C00C C00A C00J 117.9(3) . .
C00B C00A C00J 123.5(3) . .
C006 C00B C00A 119.4(3) . .
C006 C00B Ge01 118.4(2) . .
C00A C00B Ge01 120.7(2) . .
C00F C00C C00A 122.8(3) . .
C00F C00C H1 118.6 . .
C00A C00C H1 118.6 . .
C00H C00D C00Q 118.2(3) . .
C00H C00D C008 122.5(3) . .
C00Q C00D C008 119.3(3) . .
C00F C00E C006 122.9(3) . .
C00F C00E H2 118.6 . .
C006 C00E H2 118.6 . .
C00C C00F C00E 117.2(3) . .
C00C C00F C00Z 123.0(3) . .
C00E C00F C00Z 119.7(3) . .
C00Y C00G C009 121.6(3) . .
C00Y C00G H3 119.2 . .
C009 C00G H3 119.2 . .
C00I C00H C00D 120.8(3) . .
C00I C00H H4 119.6 . .
C00D C00H H4 119.6 . .
C00S C00I C00H 120.4(3) . .
C00S C00I H5 119.8 . .
C00H C00I H5 119.8 . .
C00A C00J Si05 108.70(19) . .
C00A C00J Si03 117.1(2) . .
Si05 C00J Si03 114.07(15) . .
C00A C00J H58 105.3 . .
Si05 C00J H58 105.3 . .
Si03 C00J H58 105.3 . .
C006 C00K Si04 116.5(2) . .
C006 C00K Si02 108.91(19) . .
Si04 C00K Si02 117.39(15) . .
C006 C00K H59 104.1 . .
Si04 C00K H59 104.1 . .
Si02 C00K H59 104.1 . .
Si04 C00L H13 109.5 . .
Si04 C00L H14 109.5 . .
H13 C00L H14 109.5 . .
Si04 C00L H15 109.5 . .
H13 C00L H15 109.5 . .
H14 C00L H15 109.5 . .
C00R C00M C009 121.5(3) . .
C00R C00M H6 119.3 . .
C009 C00M H6 119.3 . .
Si03 C00N H16 109.5 . .
Si03 C00N H17 109.5 . .
H16 C00N H17 109.5 . .
Si03 C00N H18 109.5 . .
H16 C00N H18 109.5 . .
H17 C00N H18 109.5 . .
C00S C00O C00Q 120.4(3) . .
C00S C00O H7 119.8 . .
C00Q C00O H7 119.8 . .
Si03 C00P H19 109.5 . .
Si03 C00P H20 109.5 . .
H19 C00P H20 109.5 . .
Si03 C00P H21 109.5 . .
H19 C00P H21 109.5 . .
H20 C00P H21 109.5 . .
C00O C00Q C00D 120.7(3) . .
C00O C00Q H8 119.7 . .
C00D C00Q H8 119.7 . .
C00M C00R C00W 120.7(3) . .
C00M C00R H9 119.6 . .
C00W C00R H9 119.6 . .
C00I C00S C00O 119.6(3) . .
C00I C00S H10 120.2 . .
C00O C00S H10 120.2 . .
Si05 C00T H22 109.5 . .
Si05 C00T H23 109.5 . .
H22 C00T H23 109.5 . .
Si05 C00T H24 109.5 . .
H22 C00T H24 109.5 . .
H23 C00T H24 109.5 . .
Si02 C00U H25 109.5 . .
Si02 C00U H26 109.5 . .
H25 C00U H26 109.5 . .
Si02 C00U H27 109.5 . .
H25 C00U H27 109.5 . .
H26 C00U H27 109.5 . .
Si02 C00V H28 109.5 . .
Si02 C00V H29 109.5 . .
H28 C00V H29 109.5 . .
Si02 C00V H30 109.5 . .
H28 C00V H30 109.5 . .
H29 C00V H30 109.5 . .
C00Y C00W C00R 118.9(3) . .
C00Y C00W H11 120.5 . .
C00R C00W H11 120.5 . .
C00Z C00X H31 109.5 . .
C00Z C00X H32 109.5 . .
H31 C00X H32 109.5 . .
C00Z C00X H33 109.5 . .
H31 C00X H33 109.5 . .
H32 C00X H33 109.5 . .
C00W C00Y C00G 120.4(3) . .
C00W C00Y H12 119.8 . .
C00G C00Y H12 119.8 . .
C00X C00Z C016 108.6(3) . .
C00X C00Z C017 108.0(3) . .
C016 C00Z C017 109.7(3) . .
C00X C00Z C00F 112.4(3) . .
C016 C00Z C00F 108.7(3) . .
C017 C00Z C00F 109.4(3) . .
Si05 C010 H34 109.5 . .
Si05 C010 H35 109.5 . .
H34 C010 H35 109.5 . .
Si05 C010 H36 109.5 . .
H34 C010 H36 109.5 . .
H35 C010 H36 109.5 . .
Si05 C011 H37 109.5 . .
Si05 C011 H38 109.5 . .
H37 C011 H38 109.5 . .
Si05 C011 H39 109.5 . .
H37 C011 H39 109.5 . .
H38 C011 H39 109.5 . .
Si04 C012 H40 109.5 . .
Si04 C012 H41 109.5 . .
H40 C012 H41 109.5 . .
Si04 C012 H42 109.5 . .
H40 C012 H42 109.5 . .
H41 C012 H42 109.5 . .
Si02 C013 H43 109.5 . .
Si02 C013 H44 109.5 . .
H43 C013 H44 109.5 . .
Si02 C013 H45 109.5 . .
H43 C013 H45 109.5 . .
H44 C013 H45 109.5 . .
Si03 C014 H46 109.5 . .
Si03 C014 H47 109.5 . .
H46 C014 H47 109.5 . .
Si03 C014 H48 109.5 . .
H46 C014 H48 109.5 . .
H47 C014 H48 109.5 . .
Si04 C015 H49 109.5 . .
Si04 C015 H50 109.5 . .
H49 C015 H50 109.5 . .
Si04 C015 H51 109.5 . .
H49 C015 H51 109.5 . .
H50 C015 H51 109.5 . .
C00Z C016 H52 109.5 . .
C00Z C016 H53 109.5 . .
H52 C016 H53 109.5 . .
C00Z C016 H54 109.5 . .
H52 C016 H54 109.5 . .
H53 C016 H54 109.5 . .
C00Z C017 H55 109.5 . .
C00Z C017 H56 109.5 . .
H55 C017 H56 109.5 . .
C00Z C017 H57 109.5 . .
H55 C017 H57 109.5 . .
H56 C017 H57 109.5 . .

loop_
_geom_bond_atom_site_label_1
_geom_bond_atom_site_label_2
_geom_bond_distance
_geom_bond_site_symmetry_2
Ge01 C008 1.866(3) .
Ge01 C007 1.891(3) 2_666
Ge01 C00B 1.945(3) .
Si02 C00U 1.856(3) .
Si02 C00V 1.860(3) .
Si02 C013 1.872(3) .
Si02 C00K 1.903(3) .
Si03 C00N 1.867(3) .
Si03 C00P 1.868(3) .
Si03 C014 1.873(3) .
Si03 C00J 1.910(3) .
Si04 C00L 1.861(3) .
Si04 C012 1.862(3) .
Si04 C015 1.874(3) .
Si04 C00K 1.899(3) .
Si05 C00T 1.862(3) .
Si05 C010 1.869(4) .
Si05 C011 1.873(3) .
Si05 C00J 1.904(3) .
C006 C00E 1.390(4) .
C006 C00B 1.411(4) .
C006 C00K 1.513(4) .
C007 C008 1.406(4) .
C007 C009 1.491(4) .
C007 Ge01 1.890(3) 2_666
C008 C00D 1.497(4) .
C009 C00G 1.396(4) .
C009 C00M 1.399(4) .
C00A C00C 1.398(4) .
C00A C00B 1.413(4) .
C00A C00J 1.526(4) .
C00C C00F 1.382(4) .
C00C H1 0.9500 .
C00D C00H 1.392(4) .
C00D C00Q 1.396(4) .
C00E C00F 1.387(4) .
C00E H2 0.9500 .
C00F C00Z 1.535(4) .
C00G C00Y 1.388(4) .
C00G H3 0.9500 .
C00H C00I 1.388(4) .
C00H H4 0.9500 .
C00I C00S 1.376(4) .
C00I H5 0.9500 .
C00J H58 1.0000 .
C00K H59 1.0000 .
C00L H13 0.9800 .
C00L H14 0.9800 .
C00L H15 0.9800 .
C00M C00R 1.381(4) .
C00M H6 0.9500 .
C00N H16 0.9800 .
C00N H17 0.9800 .
C00N H18 0.9800 .
C00O C00S 1.382(4) .
C00O C00Q 1.385(4) .
C00O H7 0.9500 .
C00P H19 0.9800 .
C00P H20 0.9800 .
C00P H21 0.9800 .
C00Q H8 0.9500 .
C00R C00W 1.383(4) .
C00R H9 0.9500 .
C00S H10 0.9500 .
C00T H22 0.9800 .
C00T H23 0.9800 .
C00T H24 0.9800 .
C00U H25 0.9800 .
C00U H26 0.9800 .
C00U H27 0.9800 .
C00V H28 0.9800 .
C00V H29 0.9800 .
C00V H30 0.9800 .
C00W C00Y 1.379(4) .
C00W H11 0.9500 .
C00X C00Z 1.528(4) .
C00X H31 0.9800 .
C00X H32 0.9800 .
C00X H33 0.9800 .
C00Y H12 0.9500 .
C00Z C016 1.529(5) .
C00Z C017 1.529(4) .
C010 H34 0.9800 .
C010 H35 0.9800 .
C010 H36 0.9800 .
C011 H37 0.9800 .
C011 H38 0.9800 .
C011 H39 0.9800 .
C012 H40 0.9800 .
C012 H41 0.9800 .
C012 H42 0.9800 .
C013 H43 0.9800 .
C013 H44 0.9800 .
C013 H45 0.9800 .
C014 H46 0.9800 .
C014 H47 0.9800 .
C014 H48 0.9800 .
C015 H49 0.9800 .
C015 H50 0.9800 .
C015 H51 0.9800 .
C016 H52 0.9800 .
C016 H53 0.9800 .
C016 H54 0.9800 .
C017 H55 0.9800 .
C017 H56 0.9800 .
C017 H57 0.9800 .

loop_
_geom_torsion_atom_site_label_1
_geom_torsion_atom_site_label_2
_geom_torsion_atom_site_label_3
_geom_torsion_atom_site_label_4
_geom_torsion
_geom_torsion_site_symmetry_1
C009 C007 C008 C00D -12.0(4) .
Ge01 C007 C008 C00D 168.1(2) 2_666
C009 C007 C008 Ge01 168.3(2) .
Ge01 C007 C008 Ge01 -11.6(3) 2_666
C007 Ge01 C008 C007 11.2(3) 2_666
C00B Ge01 C008 C007 171.7(2) .
C007 Ge01 C008 C00D -168.5(2) 2_666
C00B Ge01 C008 C00D -8.0(3) .
C008 C007 C009 C00G 143.0(3) .
Ge01 C007 C009 C00G -37.1(4) 2_666
C008 C007 C009 C00M -39.3(4) .
Ge01 C007 C009 C00M 140.7(2) 2_666
C00E C006 C00B C00A 8.8(4) .
C00K C006 C00B C00A -166.6(3) .
C00E C006 C00B Ge01 -157.5(2) .
C00K C006 C00B Ge01 27.1(4) .
C00C C00A C00B C006 -8.1(4) .
C00J C00A C00B C006 166.9(3) .
C00C C00A C00B Ge01 157.9(2) .
C00J C00A C00B Ge01 -27.1(4) .
C00B C00A C00C C00F 1.2(4) .
C00J C00A C00C C00F -174.1(3) .
C007 C008 C00D C00H 118.7(3) .
Ge01 C008 C00D C00H -61.6(3) .
C007 C008 C00D C00Q -59.4(4) .
Ge01 C008 C00D C00Q 120.3(3) .
C00B C006 C00E C00F -2.6(4) .
C00K C006 C00E C00F 173.0(3) .
C00A C00C C00F C00E 4.9(4) .
C00A C00C C00F C00Z -176.8(3) .
C006 C00E C00F C00C -4.2(4) .
C006 C00E C00F C00Z 177.5(3) .
C00M C009 C00G C00Y 2.1(4) .
C007 C009 C00G C00Y 179.9(3) .
C00Q C00D C00H C00I 1.1(4) .
C008 C00D C00H C00I -177.0(3) .
C00D C00H C00I C00S -1.2(5) .
C00C C00A C00J Si05 58.4(3) .
C00B C00A C00J Si05 -116.6(3) .
C00C C00A C00J Si03 -72.7(3) .
C00B C00A C00J Si03 112.3(3) .
C00E C006 C00K Si04 70.0(3) .
C00B C006 C00K Si04 -114.6(3) .
C00E C006 C00K Si02 -65.6(3) .
C00B C006 C00K Si02 109.8(3) .
C00L Si04 C00K C006 -10.7(3) .
C012 Si04 C00K C006 111.4(2) .
C015 Si04 C00K C006 -131.9(2) .
C00L Si04 C00K Si02 121.14(17) .
C012 Si04 C00K Si02 -116.81(18) .
C015 Si04 C00K Si02 -0.1(2) .
C00G C009 C00M C00R -3.0(4) .
C007 C009 C00M C00R 179.1(3) .
C00S C00O C00Q C00D -0.6(5) .
C00H C00D C00Q C00O -0.2(4) .
C008 C00D C00Q C00O 177.9(3) .
C009 C00M C00R C00W 1.6(5) .
C00H C00I C00S C00O 0.3(5) .
C00Q C00O C00S C00I 0.5(5) .
C00M C00R C00W C00Y 0.8(5) .
C00R C00W C00Y C00G -1.8(5) .
C009 C00G C00Y C00W 0.3(5) .
C00C C00F C00Z C00X -3.0(4) .
C00E C00F C00Z C00X 175.3(3) .
C00C C00F C00Z C016 117.3(3) .
C00E C00F C00Z C016 -64.5(4) .
C00C C00F C00Z C017 -123.0(3) .
C00E C00F C00Z C017 55.3(4) .

loop_
_cod_changelog_entry_id
_cod_changelog_entry_author
_cod_changelog_entry_date
_cod_changelog_entry_text
1 'Vaitkus, Antanas' 2022-05-09T00:01:00+03:00
;
 Replaced the '&#x009D;' sequence with a backslash symbol ('\')
 in the value of the '_diffrn_measurement_method' data item.
;
